data_7706955
loop_
_publ_author_name
'Garg, Shipra'
'Unruh, Daniel K.'
'Krempner, Clemens'

_publ_section_title
;
 Synthesis, structures and catalytic activity of some BINOL based
 boronates and boronium salts.
;
_journal_issue 14
_journal_name_full 'Dalton transactions (Cambridge, England : 2003)'
_journal_page_first 5044
_journal_page_last 5049
_journal_paper_doi 10.1039/d1dt00842k
_journal_volume 50
_journal_year 2021
_chemical_formula_moiety '2(C26 H12 B F5 O2)'
_chemical_formula_sum 'C52 H24 B2 F10 O4'
_chemical_formula_weight 924.33
_space_group_crystal_system triclinic
_space_group_IT_number 2
_space_group_name_Hall '-P 1'
_space_group_name_H-M_alt 'P -1'
_atom_sites_solution_hydrogens geom
_atom_sites_solution_primary dual
_audit_creation_date 2021-01-15
_audit_creation_method
;
Olex2 1.3-ac4
(compiled 2020.03.28 svn.rd84adfe8 for Rigaku Oxford Diffraction, GUI svn.r6032)
;
_audit_update_record
;
2021-02-01 deposited with the CCDC.	2021-03-23 downloaded from the CCDC.
;
_cell_angle_alpha 98.515(2)
_cell_angle_beta 97.647(2)
_cell_angle_gamma 92.998(2)
_cell_formula_units_Z 2
_cell_length_a 7.5800(2)
_cell_length_b 15.1022(4)
_cell_length_c 19.1160(4)
_cell_measurement_reflns_used 13270
_cell_measurement_temperature 100(2)
_cell_measurement_theta_max 76.724
_cell_measurement_theta_min 2.348
_cell_volume 2139.13(9)
_computing_molecular_graphics 'Olex2 1.3-ac4 (Dolomanov et al., 2009)'
_computing_publication_material 'Olex2 1.3-ac4 (Dolomanov et al., 2009)'
_computing_structure_refinement 'XL  (Sheldrick, 2008)'
_computing_structure_solution 'SHELXT 2014/5 (Sheldrick, 2014)'
_diffrn_ambient_temperature 99.95
_diffrn_measured_fraction_theta_full 0.992
_diffrn_measured_fraction_theta_max 0.955
_diffrn_measurement_device_type 'Bruker APEX-II CCD'
_diffrn_measurement_method '\f and \w scans'
_diffrn_radiation_type CuK\a
_diffrn_radiation_wavelength 1.54178
_diffrn_reflns_av_R_equivalents 0.0619
_diffrn_reflns_av_unetI/netI 0.0503
_diffrn_reflns_Laue_measured_fraction_full 0.992
_diffrn_reflns_Laue_measured_fraction_max 0.955
_diffrn_reflns_limit_h_max 9
_diffrn_reflns_limit_h_min -7
_diffrn_reflns_limit_k_max 19
_diffrn_reflns_limit_k_min -19
_diffrn_reflns_limit_l_max 23
_diffrn_reflns_limit_l_min -24
_diffrn_reflns_number 37333
_diffrn_reflns_point_group_measured_fraction_full 0.992
_diffrn_reflns_point_group_measured_fraction_max 0.955
_diffrn_reflns_theta_full 67.679
_diffrn_reflns_theta_max 77.188
_diffrn_reflns_theta_min 2.361
_diffrn_standards_number 0
_exptl_absorpt_coefficient_mu 1.026
_exptl_absorpt_correction_type none
_exptl_crystal_colour 'clear colourless'
_exptl_crystal_colour_lustre clear
_exptl_crystal_colour_primary colourless
_exptl_crystal_density_diffrn 1.435
_exptl_crystal_description needle
_exptl_crystal_F_000 936
_exptl_crystal_recrystallization_method 'Re-crystallisation from solvent: Diethyl ether'
_exptl_crystal_size_max 0.186
_exptl_crystal_size_mid 0.039
_exptl_crystal_size_min 0.014
_refine_diff_density_max 0.424
_refine_diff_density_min -0.349
_refine_diff_density_rms 0.072
_refine_ls_extinction_coef 0.0014(3)
_refine_ls_extinction_expression Fc^*^=kFc[1+0.001xFc^2^\l^3^/sin(2\q)]^-1/4^
_refine_ls_extinction_method 'SHELXL-2018/3 (Sheldrick 2018)'
_refine_ls_goodness_of_fit_ref 1.051
_refine_ls_hydrogen_treatment constr
_refine_ls_matrix_type full
_refine_ls_number_parameters 614
_refine_ls_number_reflns 8671
_refine_ls_number_restraints 0
_refine_ls_restrained_S_all 1.051
_refine_ls_R_factor_all 0.0615
_refine_ls_R_factor_gt 0.0508
_refine_ls_shift/su_max 0.000
_refine_ls_shift/su_mean 0.000
_refine_ls_structure_factor_coef Fsqd
_refine_ls_weighting_details 'w=1/[\s^2^(Fo^2^)+(0.1003P)^2^] where P=(Fo^2^+2Fc^2^)/3'
_refine_ls_weighting_scheme calc
_refine_ls_wR_factor_gt 0.1382
_refine_ls_wR_factor_ref 0.1461
_reflns_Friedel_coverage 0.000
_reflns_number_gt 6932
_reflns_number_total 8671
_reflns_threshold_expression 'I > 2\s(I)'
_cod_data_source_file d1dt00842k2.cif
_cod_data_source_block RS-2
_cod_depositor_comments 'Adding full bibliography for 7706949--7706955.cif.'
_cod_database_code 7706955
_shelx_shelxl_version_number 2018/3
_shelx_space_group_comment
;
The symmetry employed for this shelxl refinement is uniquely defined
by the following loop, which should always be used as a source of
symmetry information in preference to the above space-group names.
They are only intended as comments.
;
_shelx_estimated_absorpt_t_max 0.986
_shelx_estimated_absorpt_t_min 0.832
_olex2_refinement_description
;
1. Fixed Uiso
 At 1.2 times of:
  All C(H) groups
2.a Aromatic/amide H refined with riding coordinates:
 C10(H10), C11(H11), C12(H12), C13(H13), C15(H15), C16(H16), C20(H20),
 C21(H21), C22(H22), C23(H23), C25(H25), C26(H26), C36(H36), C37(H37), C38(H38),
  C39(H39), C41(H41), C42(H42), C46(H46), C47(H47), C48(H48), C49(H49),
 C51(H51), C52(H52)
;
_smtbx_masks_void_probe_radius 1.2
_smtbx_masks_void_truncation_radius 1.2
_olex2_exptl_crystal_mounting_method 'MiTeGen 50 micron MicroLoop'
_olex2_submission_original_sample_id kre19_42
_olex2_submission_special_instructions 'No special instructions were received'

loop_
_space_group_symop_operation_xyz
'x, y, z'
'-x, -y, -z'

loop_
_atom_site_label
_atom_site_type_symbol
_atom_site_fract_x
_atom_site_fract_y
_atom_site_fract_z
_atom_site_U_iso_or_equiv
_atom_site_adp_type
_atom_site_occupancy
_atom_site_site_symmetry_order
_atom_site_calc_flag
_atom_site_refinement_flags_posn
_atom_site_refinement_flags_adp
_atom_site_refinement_flags_occupancy
_atom_site_disorder_assembly
_atom_site_disorder_group
F1 F -0.19609(14) 0.03483(7) 0.20728(6) 0.0335(2) Uani 1 1 d . . . . .
F2 F -0.15304(16) -0.07681(8) 0.30500(6) 0.0385(3) Uani 1 1 d . . . . .
F3 F -0.05511(16) -0.24537(7) 0.26748(6) 0.0397(3) Uani 1 1 d . . . . .
F4 F -0.00682(17) -0.30391(7) 0.13070(6) 0.0418(3) Uani 1 1 d . . . . .
F5 F -0.05719(15) -0.19493(7) 0.03176(6) 0.0340(2) Uani 1 1 d . . . . .
F6 F -0.18858(14) 0.28089(6) 0.59965(5) 0.0308(2) Uani 1 1 d . . . . .
F7 F -0.15146(15) 0.10571(7) 0.55658(6) 0.0372(3) Uani 1 1 d . . . . .
F8 F -0.07068(16) 0.04982(6) 0.42410(6) 0.0388(3) Uani 1 1 d . . . . .
F9 F -0.03615(16) 0.16966(7) 0.33298(6) 0.0375(3) Uani 1 1 d . . . . .
F10 F -0.08525(14) 0.34371(6) 0.37332(5) 0.0300(2) Uani 1 1 d . . . . .
O1 O -0.09009(15) 0.07654(8) 0.06634(6) 0.0265(3) Uani 1 1 d . . . . .
O2 O -0.25929(15) -0.04415(7) -0.00387(6) 0.0248(2) Uani 1 1 d . . . . .
O3 O -0.26273(14) 0.46771(7) 0.47499(6) 0.0227(2) Uani 1 1 d . . . . .
O4 O -0.05448(14) 0.46881(7) 0.57563(6) 0.0235(2) Uani 1 1 d . . . . .
C1 C -0.1278(2) -0.07518(11) 0.11607(9) 0.0240(3) Uani 1 1 d . . . . .
C2 C -0.1513(2) -0.04899(11) 0.18655(9) 0.0260(3) Uani 1 1 d . . . . .
C3 C -0.1300(2) -0.10511(12) 0.23758(9) 0.0289(4) Uani 1 1 d . . . . .
C4 C -0.0816(2) -0.19101(12) 0.21833(10) 0.0302(4) Uani 1 1 d . . . . .
C5 C -0.0571(2) -0.22044(11) 0.14897(10) 0.0300(4) Uani 1 1 d . . . . .
C6 C -0.0825(2) -0.16313(11) 0.09883(9) 0.0261(3) Uani 1 1 d . . . . .
C7 C 0.0244(2) 0.13825(11) 0.11450(9) 0.0251(3) Uani 1 1 d . . . . .
C8 C 0.1960(2) 0.12145(11) 0.13914(8) 0.0236(3) Uani 1 1 d . . . . .
C9 C 0.3128(2) 0.19539(10) 0.17842(9) 0.0241(3) Uani 1 1 d . . . . .
C10 C 0.4953(2) 0.18540(11) 0.20208(9) 0.0264(3) Uani 1 1 d . . . . .
H10 H 0.540761 0.127930 0.193591 0.032 Uiso 1 1 calc R U . . .
C11 C 0.6068(2) 0.25706(12) 0.23685(9) 0.0291(4) Uani 1 1 d . . . . .
H11 H 0.728312 0.248745 0.252404 0.035 Uiso 1 1 calc R U . . .
C12 C 0.5432(2) 0.34329(11) 0.24987(9) 0.0294(4) Uani 1 1 d . . . . .
H12 H 0.621637 0.392783 0.273892 0.035 Uiso 1 1 calc R U . . .
C13 C 0.3684(2) 0.35534(11) 0.22783(9) 0.0291(4) Uani 1 1 d . . . . .
H13 H 0.326307 0.413537 0.236570 0.035 Uiso 1 1 calc R U . . .
C14 C 0.2487(2) 0.28229(11) 0.19207(9) 0.0271(3) Uani 1 1 d . . . . .
C15 C 0.0673(2) 0.29342(11) 0.16787(10) 0.0302(4) Uani 1 1 d . . . . .
H15 H 0.021084 0.350356 0.178595 0.036 Uiso 1 1 calc R U . . .
C16 C -0.0416(2) 0.22331(12) 0.12938(10) 0.0298(4) Uani 1 1 d . . . . .
H16 H -0.162237 0.231939 0.112604 0.036 Uiso 1 1 calc R U . . .
C17 C -0.2964(2) 0.00580(11) -0.05935(9) 0.0242(3) Uani 1 1 d . . . . .
C18 C -0.2650(2) -0.03079(10) -0.12588(9) 0.0232(3) Uani 1 1 d . . . . .
C19 C -0.3039(2) 0.01892(11) -0.18392(9) 0.0247(3) Uani 1 1 d . . . . .
C20 C -0.2660(2) -0.01231(11) -0.25358(9) 0.0273(3) Uani 1 1 d . . . . .
H20 H -0.218969 -0.069196 -0.263434 0.033 Uiso 1 1 calc R U . . .
C21 C -0.2966(2) 0.03898(12) -0.30690(10) 0.0326(4) Uani 1 1 d . . . . .
H21 H -0.268588 0.017569 -0.353107 0.039 Uiso 1 1 calc R U . . .
C22 C -0.3688(2) 0.12266(12) -0.29420(10) 0.0341(4) Uani 1 1 d . . . . .
H22 H -0.388683 0.157568 -0.331583 0.041 Uiso 1 1 calc R U . . .
C23 C -0.4105(2) 0.15385(12) -0.22795(10) 0.0311(4) Uani 1 1 d . . . . .
H23 H -0.462612 0.209662 -0.220044 0.037 Uiso 1 1 calc R U . . .
C24 C -0.3767(2) 0.10369(11) -0.17060(10) 0.0269(4) Uani 1 1 d . . . . .
C25 C -0.4118(2) 0.13667(11) -0.10129(10) 0.0277(4) Uani 1 1 d . . . . .
H25 H -0.463671 0.192472 -0.092812 0.033 Uiso 1 1 calc R U . . .
C26 C -0.3722(2) 0.08947(11) -0.04589(9) 0.0264(3) Uani 1 1 d . . . . .
H26 H -0.395255 0.112449 0.000764 0.032 Uiso 1 1 calc R U . . .
C27 C -0.1373(2) 0.31912(10) 0.48846(9) 0.0228(3) Uani 1 1 d . . . . .
C28 C -0.1532(2) 0.25492(11) 0.53272(9) 0.0247(3) Uani 1 1 d . . . . .
C29 C -0.1348(2) 0.16518(11) 0.51183(10) 0.0277(4) Uani 1 1 d . . . . .
C30 C -0.0948(2) 0.13623(11) 0.44439(10) 0.0291(4) Uani 1 1 d . . . . .
C31 C -0.0782(2) 0.19747(11) 0.39779(9) 0.0273(3) Uani 1 1 d . . . . .
C32 C -0.1025(2) 0.28663(11) 0.42011(9) 0.0249(3) Uani 1 1 d . . . . .
C33 C -0.2902(2) 0.55783(10) 0.49613(9) 0.0217(3) Uani 1 1 d . . . . .
C34 C -0.2759(2) 0.61633(10) 0.44787(9) 0.0212(3) Uani 1 1 d . . . . .
C35 C -0.3081(2) 0.70879(10) 0.46914(9) 0.0221(3) Uani 1 1 d . . . . .
C36 C -0.2869(2) 0.77564(11) 0.42518(9) 0.0235(3) Uani 1 1 d . . . . .
H36 H -0.249554 0.759336 0.379803 0.028 Uiso 1 1 calc R U . . .
C37 C -0.3194(2) 0.86322(11) 0.44700(9) 0.0262(3) Uani 1 1 d . . . . .
H37 H -0.304289 0.906640 0.416634 0.031 Uiso 1 1 calc R U . . .
C38 C -0.3747(2) 0.88929(11) 0.51381(10) 0.0279(4) Uani 1 1 d . . . . .
H38 H -0.398449 0.949932 0.528146 0.034 Uiso 1 1 calc R U . . .
C39 C -0.3944(2) 0.82714(11) 0.55844(9) 0.0262(3) Uani 1 1 d . . . . .
H39 H -0.430998 0.845182 0.603719 0.031 Uiso 1 1 calc R U . . .
C40 C -0.3605(2) 0.73624(11) 0.53744(9) 0.0230(3) Uani 1 1 d . . . . .
C41 C -0.3765(2) 0.67194(11) 0.58363(9) 0.0247(3) Uani 1 1 d . . . . .
H41 H -0.411712 0.689830 0.629186 0.030 Uiso 1 1 calc R U . . .
C42 C -0.3421(2) 0.58478(11) 0.56373(9) 0.0228(3) Uani 1 1 d . . . . .
H42 H -0.353092 0.542406 0.595285 0.027 Uiso 1 1 calc R U . . .
C43 C 0.0641(2) 0.45013(10) 0.63193(9) 0.0222(3) Uani 1 1 d . . . . .
C44 C 0.2254(2) 0.41486(10) 0.62399(9) 0.0217(3) Uani 1 1 d . . . . .
C45 C 0.3458(2) 0.40912(10) 0.68775(9) 0.0222(3) Uani 1 1 d . . . . .
C46 C 0.5213(2) 0.38155(10) 0.68536(9) 0.0253(3) Uani 1 1 d . . . . .
H46 H 0.561521 0.366727 0.640376 0.030 Uiso 1 1 calc R U . . .
C47 C 0.6341(2) 0.37584(11) 0.74661(10) 0.0279(4) Uani 1 1 d . . . . .
H47 H 0.750379 0.356344 0.743541 0.033 Uiso 1 1 calc R U . . .
C48 C 0.5785(2) 0.39881(12) 0.81437(10) 0.0321(4) Uani 1 1 d . . . . .
H48 H 0.657177 0.394796 0.856640 0.039 Uiso 1 1 calc R U . . .
C49 C 0.4109(2) 0.42682(11) 0.81881(9) 0.0304(4) Uani 1 1 d . . . . .
H49 H 0.373622 0.441912 0.864326 0.037 Uiso 1 1 calc R U . . .
C50 C 0.2921(2) 0.43356(10) 0.75594(9) 0.0251(3) Uani 1 1 d . . . . .
C51 C 0.1218(2) 0.46698(11) 0.76030(9) 0.0267(3) Uani 1 1 d . . . . .
H51 H 0.083788 0.482576 0.805619 0.032 Uiso 1 1 calc R U . . .
C52 C 0.0124(2) 0.47683(11) 0.69958(9) 0.0248(3) Uani 1 1 d . . . . .
H52 H -0.099180 0.501810 0.702973 0.030 Uiso 1 1 calc R U . . .
B1 B -0.1549(2) -0.01005(12) 0.05894(10) 0.0234(4) Uani 1 1 d . . . . .
B2 B -0.1482(2) 0.42195(12) 0.51550(10) 0.0221(3) Uani 1 1 d . . . . .

loop_
_atom_site_aniso_label
_atom_site_aniso_U_11
_atom_site_aniso_U_22
_atom_site_aniso_U_33
_atom_site_aniso_U_23
_atom_site_aniso_U_13
_atom_site_aniso_U_12
F1 0.0482(6) 0.0291(5) 0.0242(5) 0.0038(4) 0.0071(4) 0.0081(4)
F2 0.0564(7) 0.0422(6) 0.0175(5) 0.0062(4) 0.0079(5) 0.0002(5)
F3 0.0569(7) 0.0354(6) 0.0297(6) 0.0197(5) 0.0023(5) -0.0009(5)
F4 0.0660(7) 0.0250(5) 0.0370(6) 0.0096(5) 0.0096(5) 0.0085(5)
F5 0.0531(6) 0.0288(5) 0.0220(5) 0.0046(4) 0.0102(4) 0.0054(4)
F6 0.0439(6) 0.0259(5) 0.0263(5) 0.0095(4) 0.0113(4) 0.0041(4)
F7 0.0533(6) 0.0224(5) 0.0404(6) 0.0168(5) 0.0091(5) 0.0028(4)
F8 0.0554(7) 0.0168(5) 0.0418(7) 0.0002(4) 0.0028(5) 0.0046(4)
F9 0.0554(7) 0.0308(5) 0.0247(5) -0.0014(4) 0.0051(5) 0.0053(5)
F10 0.0443(6) 0.0246(5) 0.0217(5) 0.0092(4) 0.0024(4) -0.0002(4)
O1 0.0302(6) 0.0250(6) 0.0232(6) 0.0063(5) -0.0017(5) -0.0014(4)
O2 0.0319(6) 0.0244(5) 0.0190(6) 0.0081(5) 0.0019(4) 0.0007(4)
O3 0.0275(6) 0.0178(5) 0.0232(6) 0.0068(4) 0.0007(4) 0.0017(4)
O4 0.0271(6) 0.0199(5) 0.0232(6) 0.0061(4) -0.0008(4) 0.0036(4)
C1 0.0280(8) 0.0256(8) 0.0181(8) 0.0046(6) 0.0013(6) -0.0014(6)
C2 0.0310(8) 0.0262(8) 0.0210(8) 0.0051(7) 0.0031(6) 0.0011(6)
C3 0.0360(9) 0.0330(9) 0.0175(8) 0.0056(7) 0.0031(7) -0.0033(7)
C4 0.0370(9) 0.0303(9) 0.0241(9) 0.0124(7) 0.0010(7) -0.0044(7)
C5 0.0380(9) 0.0221(8) 0.0300(9) 0.0066(7) 0.0033(7) 0.0007(7)
C6 0.0337(8) 0.0261(8) 0.0185(8) 0.0049(6) 0.0036(6) -0.0013(6)
C7 0.0329(8) 0.0238(7) 0.0185(7) 0.0056(6) 0.0022(6) -0.0022(6)
C8 0.0318(8) 0.0231(7) 0.0169(7) 0.0073(6) 0.0034(6) -0.0002(6)
C9 0.0338(8) 0.0216(7) 0.0178(7) 0.0068(6) 0.0040(6) -0.0008(6)
C10 0.0333(8) 0.0244(8) 0.0225(8) 0.0067(6) 0.0044(7) 0.0014(6)
C11 0.0350(9) 0.0291(8) 0.0231(8) 0.0062(7) 0.0033(7) -0.0036(7)
C12 0.0391(9) 0.0253(8) 0.0237(8) 0.0053(7) 0.0066(7) -0.0069(7)
C13 0.0429(10) 0.0214(7) 0.0241(8) 0.0047(7) 0.0083(7) 0.0001(7)
C14 0.0381(9) 0.0245(8) 0.0203(8) 0.0062(6) 0.0069(7) 0.0007(7)
C15 0.0373(9) 0.0247(8) 0.0299(9) 0.0049(7) 0.0064(7) 0.0077(7)
C16 0.0307(9) 0.0306(9) 0.0289(9) 0.0067(7) 0.0035(7) 0.0052(7)
C17 0.0277(8) 0.0236(7) 0.0214(8) 0.0082(6) 0.0000(6) -0.0007(6)
C18 0.0266(8) 0.0197(7) 0.0220(8) 0.0049(6) -0.0011(6) -0.0015(6)
C19 0.0283(8) 0.0221(7) 0.0225(8) 0.0066(6) -0.0021(6) -0.0038(6)
C20 0.0359(9) 0.0249(8) 0.0203(8) 0.0067(7) -0.0010(6) -0.0024(6)
C21 0.0422(10) 0.0339(9) 0.0207(8) 0.0090(7) -0.0009(7) -0.0064(7)
C22 0.0410(10) 0.0303(9) 0.0302(9) 0.0162(8) -0.0068(7) -0.0062(7)
C23 0.0352(9) 0.0251(8) 0.0327(10) 0.0121(7) -0.0042(7) -0.0012(7)
C24 0.0275(8) 0.0236(8) 0.0289(9) 0.0098(7) -0.0032(7) -0.0026(6)
C25 0.0292(8) 0.0207(7) 0.0321(9) 0.0052(7) -0.0005(7) 0.0023(6)
C26 0.0290(8) 0.0254(8) 0.0237(8) 0.0030(7) 0.0015(6) 0.0001(6)
C27 0.0237(7) 0.0193(7) 0.0253(8) 0.0069(6) -0.0004(6) 0.0008(6)
C28 0.0284(8) 0.0228(8) 0.0238(8) 0.0068(7) 0.0030(6) 0.0020(6)
C29 0.0325(8) 0.0196(7) 0.0322(9) 0.0109(7) 0.0021(7) 0.0007(6)
C30 0.0331(9) 0.0180(7) 0.0337(9) 0.0021(7) -0.0015(7) 0.0005(6)
C31 0.0325(9) 0.0257(8) 0.0218(8) 0.0012(7) 0.0004(7) 0.0010(6)
C32 0.0301(8) 0.0215(7) 0.0226(8) 0.0078(6) -0.0015(6) -0.0020(6)
C33 0.0242(7) 0.0174(7) 0.0225(8) 0.0041(6) -0.0002(6) -0.0006(6)
C34 0.0224(7) 0.0201(7) 0.0205(8) 0.0052(6) -0.0007(6) 0.0009(5)
C35 0.0239(7) 0.0206(7) 0.0210(8) 0.0052(6) -0.0014(6) 0.0007(6)
C36 0.0276(8) 0.0225(7) 0.0204(8) 0.0065(6) 0.0000(6) 0.0000(6)
C37 0.0332(8) 0.0213(7) 0.0242(8) 0.0092(6) -0.0009(6) 0.0010(6)
C38 0.0353(9) 0.0192(7) 0.0286(9) 0.0048(7) -0.0008(7) 0.0065(6)
C39 0.0315(8) 0.0246(8) 0.0220(8) 0.0033(7) 0.0014(6) 0.0041(6)
C40 0.0247(7) 0.0220(7) 0.0222(8) 0.0061(6) -0.0007(6) 0.0024(6)
C41 0.0280(8) 0.0265(8) 0.0204(8) 0.0069(6) 0.0031(6) 0.0029(6)
C42 0.0241(7) 0.0248(7) 0.0206(8) 0.0097(6) 0.0006(6) 0.0011(6)
C43 0.0268(8) 0.0178(7) 0.0218(8) 0.0065(6) -0.0004(6) 0.0003(6)
C44 0.0300(8) 0.0153(6) 0.0203(8) 0.0050(6) 0.0034(6) -0.0001(6)
C45 0.0298(8) 0.0153(6) 0.0213(8) 0.0055(6) 0.0006(6) 0.0000(6)
C46 0.0310(8) 0.0195(7) 0.0256(8) 0.0071(6) 0.0012(7) 0.0004(6)
C47 0.0306(8) 0.0220(7) 0.0301(9) 0.0092(7) -0.0037(7) 0.0000(6)
C48 0.0402(10) 0.0262(8) 0.0277(9) 0.0099(7) -0.0085(7) -0.0003(7)
C49 0.0463(10) 0.0243(8) 0.0201(8) 0.0067(7) 0.0003(7) -0.0015(7)
C50 0.0356(9) 0.0192(7) 0.0207(8) 0.0065(6) 0.0021(7) -0.0004(6)
C51 0.0382(9) 0.0228(7) 0.0200(8) 0.0041(6) 0.0070(7) 0.0001(6)
C52 0.0298(8) 0.0210(7) 0.0248(8) 0.0056(6) 0.0053(6) 0.0028(6)
B1 0.0287(9) 0.0249(8) 0.0172(8) 0.0045(7) 0.0037(7) 0.0026(7)
B2 0.0241(8) 0.0212(8) 0.0224(9) 0.0082(7) 0.0034(7) 0.0006(6)

loop_
_atom_type_symbol
_atom_type_description
_atom_type_scat_dispersion_real
_atom_type_scat_dispersion_imag
_atom_type_scat_source
C C 0.0181 0.0091 'International Tables Vol C Tables 4.2.6.8 and 6.1.1.4'
H H 0.0000 0.0000 'International Tables Vol C Tables 4.2.6.8 and 6.1.1.4'
B B 0.0090 0.0039 'International Tables Vol C Tables 4.2.6.8 and 6.1.1.4'
F F 0.0727 0.0534 'International Tables Vol C Tables 4.2.6.8 and 6.1.1.4'
O O 0.0492 0.0322 'International Tables Vol C Tables 4.2.6.8 and 6.1.1.4'

loop_
_exptl_crystal_face_index_h
_exptl_crystal_face_index_k
_exptl_crystal_face_index_l
_exptl_crystal_face_perp_dist
-0.41 -4.84 11.60 0.0150
0.41 4.84 -11.60 0.0206
4.91 -1.27 -0.58 0.0898
-4.92 1.17 0.82 0.0954
0.13 7.25 6.66 0.0128
-0.13 -7.25 -6.66 0.0010
-0.41 -4.84 11.60 0.0150
0.41 4.84 -11.60 0.0206
4.91 -1.27 -0.58 0.0898
-4.92 1.17 0.82 0.0954
0.13 7.25 6.66 0.0128
-0.13 -7.25 -6.66 0.0010

loop_
_geom_angle_atom_site_label_1
_geom_angle_atom_site_label_2
_geom_angle_atom_site_label_3
_geom_angle
_geom_angle_site_symmetry_1
_geom_angle_site_symmetry_3
_geom_angle_publ_flag
B1 O1 C7 139.16(13) . . ?
B1 O2 C17 122.68(13) . . ?
B2 O3 C33 122.19(13) . . ?
B2 O4 C43 136.50(13) . . ?
C2 C1 C6 115.67(15) . . ?
C2 C1 B1 121.92(15) . . ?
C6 C1 B1 122.39(15) . . ?
F1 C2 C1 119.22(14) . . ?
F1 C2 C3 117.70(15) . . ?
C3 C2 C1 123.07(16) . . ?
F2 C3 C2 121.01(16) . . ?
F2 C3 C4 119.81(15) . . ?
C4 C3 C2 119.17(16) . . ?
F3 C4 C3 120.00(16) . . ?
F3 C4 C5 119.93(16) . . ?
C5 C4 C3 120.06(16) . . ?
F4 C5 C4 119.83(15) . . ?
F4 C5 C6 120.78(16) . . ?
C4 C5 C6 119.38(16) . . ?
F5 C6 C1 120.16(14) . . ?
F5 C6 C5 117.20(15) . . ?
C5 C6 C1 122.61(16) . . ?
O1 C7 C16 114.41(14) . . ?
C8 C7 O1 122.80(15) . . ?
C8 C7 C16 122.37(16) . . ?
C7 C8 C9 117.89(15) . . ?
C7 C8 C18 122.73(15) . 2 ?
C9 C8 C18 119.38(14) . 2 ?
C10 C9 C8 121.72(15) . . ?
C10 C9 C14 118.10(15) . . ?
C14 C9 C8 120.13(15) . . ?
C9 C10 H10 119.4 . . ?
C11 C10 C9 121.13(16) . . ?
C11 C10 H10 119.4 . . ?
C10 C11 H11 119.7 . . ?
C10 C11 C12 120.64(16) . . ?
C12 C11 H11 119.7 . . ?
C11 C12 H12 120.1 . . ?
C13 C12 C11 119.78(16) . . ?
C13 C12 H12 120.1 . . ?
C12 C13 H13 119.5 . . ?
C12 C13 C14 121.05(16) . . ?
C14 C13 H13 119.5 . . ?
C13 C14 C9 119.28(16) . . ?
C15 C14 C9 118.67(15) . . ?
C15 C14 C13 122.04(16) . . ?
C14 C15 H15 119.6 . . ?
C16 C15 C14 120.76(16) . . ?
C16 C15 H15 119.6 . . ?
C7 C16 H16 120.0 . . ?
C15 C16 C7 120.09(16) . . ?
C15 C16 H16 120.0 . . ?
O2 C17 C26 119.68(15) . . ?
C18 C17 O2 117.76(14) . . ?
C18 C17 C26 122.49(15) . . ?
C17 C18 C8 121.17(14) . 2 ?
C17 C18 C19 118.76(15) . . ?
C19 C18 C8 120.06(15) . 2 ?
C20 C19 C18 122.06(15) . . ?
C20 C19 C24 118.81(15) . . ?
C24 C19 C18 119.09(15) . . ?
C19 C20 H20 119.7 . . ?
C21 C20 C19 120.51(16) . . ?
C21 C20 H20 119.7 . . ?
C20 C21 H21 119.5 . . ?
C20 C21 C22 121.00(17) . . ?
C22 C21 H21 119.5 . . ?
C21 C22 H22 120.0 . . ?
C23 C22 C21 119.93(16) . . ?
C23 C22 H22 120.0 . . ?
C22 C23 H23 119.6 . . ?
C22 C23 C24 120.86(17) . . ?
C24 C23 H23 119.6 . . ?
C19 C24 C23 118.86(17) . . ?
C25 C24 C19 119.59(15) . . ?
C25 C24 C23 121.54(16) . . ?
C24 C25 H25 119.5 . . ?
C26 C25 C24 121.05(15) . . ?
C26 C25 H25 119.5 . . ?
C17 C26 H26 120.5 . . ?
C25 C26 C17 118.96(16) . . ?
C25 C26 H26 120.5 . . ?
C28 C27 C32 115.38(15) . . ?
C28 C27 B2 121.97(15) . . ?
C32 C27 B2 122.57(14) . . ?
F6 C28 C27 119.05(14) . . ?
F6 C28 C29 117.63(14) . . ?
C29 C28 C27 123.32(16) . . ?
F7 C29 C28 121.07(16) . . ?
F7 C29 C30 119.50(15) . . ?
C28 C29 C30 119.41(15) . . ?
F8 C30 C29 120.17(15) . . ?
F8 C30 C31 120.14(17) . . ?
C29 C30 C31 119.69(15) . . ?
F9 C31 C30 119.65(15) . . ?
F9 C31 C32 121.22(15) . . ?
C32 C31 C30 119.12(16) . . ?
F10 C32 C27 119.75(14) . . ?
F10 C32 C31 117.20(15) . . ?
C31 C32 C27 123.02(15) . . ?
O3 C33 C42 119.30(13) . . ?
C34 C33 O3 118.23(14) . . ?
C34 C33 C42 122.35(14) . . ?
C33 C34 C35 118.18(15) . . ?
C33 C34 C44 121.05(14) . 2_566 ?
C35 C34 C44 120.76(13) . 2_566 ?
C36 C35 C34 122.77(15) . . ?
C36 C35 C40 117.68(14) . . ?
C40 C35 C34 119.54(14) . . ?
C35 C36 H36 119.4 . . ?
C37 C36 C35 121.29(15) . . ?
C37 C36 H36 119.4 . . ?
C36 C37 H37 119.7 . . ?
C36 C37 C38 120.62(15) . . ?
C38 C37 H37 119.7 . . ?
C37 C38 H38 120.0 . . ?
C39 C38 C37 120.04(15) . . ?
C39 C38 H38 120.0 . . ?
C38 C39 H39 119.7 . . ?
C38 C39 C40 120.53(16) . . ?
C40 C39 H39 119.7 . . ?
C39 C40 C35 119.82(14) . . ?
C41 C40 C35 119.11(14) . . ?
C41 C40 C39 121.06(15) . . ?
C40 C41 H41 119.5 . . ?
C42 C41 C40 121.05(15) . . ?
C42 C41 H41 119.5 . . ?
C33 C42 H42 120.1 . . ?
C41 C42 C33 119.71(14) . . ?
C41 C42 H42 120.1 . . ?
O4 C43 C52 114.03(14) . . ?
C44 C43 O4 123.58(15) . . ?
C44 C43 C52 122.22(15) . . ?
C43 C44 C34 121.76(14) . 2_566 ?
C43 C44 C45 117.77(15) . . ?
C45 C44 C34 120.47(14) . 2_566 ?
C46 C45 C44 122.12(15) . . ?
C46 C45 C50 117.80(15) . . ?
C50 C45 C44 120.06(15) . . ?
C45 C46 H46 119.3 . . ?
C47 C46 C45 121.42(16) . . ?
C47 C46 H46 119.3 . . ?
C46 C47 H47 119.8 . . ?
C46 C47 C48 120.43(16) . . ?
C48 C47 H47 119.8 . . ?
C47 C48 H48 120.1 . . ?
C49 C48 C47 119.80(16) . . ?
C49 C48 H48 120.1 . . ?
C48 C49 H49 119.7 . . ?
C48 C49 C50 120.66(17) . . ?
C50 C49 H49 119.7 . . ?
C45 C50 C49 119.86(16) . . ?
C51 C50 C45 119.20(15) . . ?
C51 C50 C49 120.92(16) . . ?
C50 C51 H51 119.9 . . ?
C52 C51 C50 120.25(15) . . ?
C52 C51 H51 119.9 . . ?
C43 C52 H52 119.8 . . ?
C51 C52 C43 120.34(15) . . ?
C51 C52 H52 119.8 . . ?
O1 B1 O2 116.70(14) . . ?
O1 B1 C1 127.09(15) . . ?
O2 B1 C1 116.18(14) . . ?
O3 B2 C27 117.51(15) . . ?
O4 B2 O3 117.16(14) . . ?
O4 B2 C27 125.33(14) . . ?

loop_
_geom_bond_atom_site_label_1
_geom_bond_atom_site_label_2
_geom_bond_distance
_geom_bond_site_symmetry_2
_geom_bond_publ_flag
F1 C2 1.344(2) . ?
F2 C3 1.334(2) . ?
F3 C4 1.3388(19) . ?
F4 C5 1.346(2) . ?
F5 C6 1.3430(19) . ?
F6 C28 1.3479(19) . ?
F7 C29 1.3412(19) . ?
F8 C30 1.3343(19) . ?
F9 C31 1.333(2) . ?
F10 C32 1.3446(18) . ?
O1 C7 1.385(2) . ?
O1 B1 1.353(2) . ?
O2 C17 1.3973(19) . ?
O2 B1 1.362(2) . ?
O3 C33 1.3958(18) . ?
O3 B2 1.369(2) . ?
O4 C43 1.3802(19) . ?
O4 B2 1.348(2) . ?
C1 C2 1.384(2) . ?
C1 C6 1.392(2) . ?
C1 B1 1.575(2) . ?
C2 C3 1.383(2) . ?
C3 C4 1.378(3) . ?
C4 C5 1.375(3) . ?
C5 C6 1.385(2) . ?
C7 C8 1.373(2) . ?
C7 C16 1.407(2) . ?
C8 C9 1.438(2) . ?
C8 C18 1.490(2) 2 ?
C9 C10 1.420(2) . ?
C9 C14 1.423(2) . ?
C10 H10 0.9500 . ?
C10 C11 1.367(2) . ?
C11 H11 0.9500 . ?
C11 C12 1.411(2) . ?
C12 H12 0.9500 . ?
C12 C13 1.365(3) . ?
C13 H13 0.9500 . ?
C13 C14 1.419(2) . ?
C14 C15 1.418(3) . ?
C15 H15 0.9500 . ?
C15 C16 1.364(3) . ?
C16 H16 0.9500 . ?
C17 C18 1.366(2) . ?
C17 C26 1.419(2) . ?
C18 C19 1.437(2) . ?
C19 C20 1.417(2) . ?
C19 C24 1.422(2) . ?
C20 H20 0.9500 . ?
C20 C21 1.372(2) . ?
C21 H21 0.9500 . ?
C21 C22 1.404(3) . ?
C22 H22 0.9500 . ?
C22 C23 1.368(3) . ?
C23 H23 0.9500 . ?
C23 C24 1.426(2) . ?
C24 C25 1.410(3) . ?
C25 H25 0.9500 . ?
C25 C26 1.371(2) . ?
C26 H26 0.9500 . ?
C27 C28 1.388(2) . ?
C27 C32 1.390(2) . ?
C27 B2 1.572(2) . ?
C28 C29 1.375(2) . ?
C29 C30 1.377(3) . ?
C30 C31 1.388(2) . ?
C31 C32 1.381(2) . ?
C33 C34 1.379(2) . ?
C33 C42 1.409(2) . ?
C34 C35 1.438(2) . ?
C34 C44 1.491(2) 2_566 ?
C35 C36 1.422(2) . ?
C35 C40 1.425(2) . ?
C36 H36 0.9500 . ?
C36 C37 1.372(2) . ?
C37 H37 0.9500 . ?
C37 C38 1.405(2) . ?
C38 H38 0.9500 . ?
C38 C39 1.374(2) . ?
C39 H39 0.9500 . ?
C39 C40 1.419(2) . ?
C40 C41 1.417(2) . ?
C41 H41 0.9500 . ?
C41 C42 1.364(2) . ?
C42 H42 0.9500 . ?
C43 C44 1.376(2) . ?
C43 C52 1.409(2) . ?
C44 C45 1.439(2) . ?
C45 C46 1.419(2) . ?
C45 C50 1.420(2) . ?
C46 H46 0.9500 . ?
C46 C47 1.371(2) . ?
C47 H47 0.9500 . ?
C47 C48 1.416(3) . ?
C48 H48 0.9500 . ?
C48 C49 1.369(3) . ?
C49 H49 0.9500 . ?
C49 C50 1.422(2) . ?
C50 C51 1.418(2) . ?
C51 H51 0.9500 . ?
C51 C52 1.366(2) . ?
C52 H52 0.9500 . ?

loop_
_geom_torsion_atom_site_label_1
_geom_torsion_atom_site_label_2
_geom_torsion_atom_site_label_3
_geom_torsion_atom_site_label_4
_geom_torsion
_geom_torsion_site_symmetry_1
_geom_torsion_site_symmetry_2
_geom_torsion_site_symmetry_3
_geom_torsion_site_symmetry_4
_geom_torsion_publ_flag
F1 C2 C3 F2 -0.1(2) . . . . ?
F1 C2 C3 C4 -179.07(15) . . . . ?
F2 C3 C4 F3 -1.0(3) . . . . ?
F2 C3 C4 C5 -179.79(15) . . . . ?
F3 C4 C5 F4 0.1(3) . . . . ?
F3 C4 C5 C6 -179.12(16) . . . . ?
F4 C5 C6 F5 0.9(2) . . . . ?
F4 C5 C6 C1 -177.47(15) . . . . ?
F6 C28 C29 F7 0.0(2) . . . . ?
F6 C28 C29 C30 -178.60(15) . . . . ?
F7 C29 C30 F8 -0.8(2) . . . . ?
F7 C29 C30 C31 179.71(15) . . . . ?
F8 C30 C31 F9 -0.7(2) . . . . ?
F8 C30 C31 C32 -179.57(15) . . . . ?
F9 C31 C32 F10 1.2(2) . . . . ?
F9 C31 C32 C27 -176.60(14) . . . . ?
O1 C7 C8 C9 168.87(14) . . . . ?
O1 C7 C8 C18 -10.2(2) . . . 2 ?
O1 C7 C16 C15 -170.78(15) . . . . ?
O2 C17 C18 C8 0.8(2) . . . 2 ?
O2 C17 C18 C19 179.34(14) . . . . ?
O2 C17 C26 C25 -178.45(14) . . . . ?
O3 C33 C34 C35 178.65(13) . . . . ?
O3 C33 C34 C44 -2.3(2) . . . 2_566 ?
O3 C33 C42 C41 -177.29(13) . . . . ?
O4 C43 C44 C34 -7.4(2) . . . 2_566 ?
O4 C43 C44 C45 172.38(13) . . . . ?
O4 C43 C52 C51 -176.39(14) . . . . ?
C1 C2 C3 F2 179.61(15) . . . . ?
C1 C2 C3 C4 0.6(3) . . . . ?
C2 C1 C6 F5 179.86(14) . . . . ?
C2 C1 C6 C5 -1.9(2) . . . . ?
C2 C1 B1 O1 47.0(2) . . . . ?
C2 C1 B1 O2 -131.02(17) . . . . ?
C2 C3 C4 F3 177.99(16) . . . . ?
C2 C3 C4 C5 -0.8(3) . . . . ?
C3 C4 C5 F4 178.87(16) . . . . ?
C3 C4 C5 C6 -0.4(3) . . . . ?
C4 C5 C6 F5 -179.93(15) . . . . ?
C4 C5 C6 C1 1.7(3) . . . . ?
C6 C1 C2 F1 -179.65(14) . . . . ?
C6 C1 C2 C3 0.7(2) . . . . ?
C6 C1 B1 O1 -134.46(18) . . . . ?
C6 C1 B1 O2 47.6(2) . . . . ?
C7 O1 B1 O2 -174.95(16) . . . . ?
C7 O1 B1 C1 7.1(3) . . . . ?
C7 C8 C9 C10 -176.04(15) . . . . ?
C7 C8 C9 C14 1.4(2) . . . . ?
C8 C7 C16 C15 1.9(3) . . . . ?
C8 C9 C10 C11 177.32(15) . . . . ?
C8 C9 C14 C13 -176.89(14) . . . . ?
C8 C9 C14 C15 1.7(2) . . . . ?
C8 C18 C19 C20 -5.0(2) 2 . . . ?
C8 C18 C19 C24 177.43(14) 2 . . . ?
C9 C10 C11 C12 -0.3(2) . . . . ?
C9 C14 C15 C16 -3.0(3) . . . . ?
C10 C9 C14 C13 0.6(2) . . . . ?
C10 C9 C14 C15 179.16(15) . . . . ?
C10 C11 C12 C13 0.3(2) . . . . ?
C11 C12 C13 C14 0.2(2) . . . . ?
C12 C13 C14 C9 -0.7(2) . . . . ?
C12 C13 C14 C15 -179.16(16) . . . . ?
C13 C14 C15 C16 175.47(16) . . . . ?
C14 C9 C10 C11 -0.1(2) . . . . ?
C14 C15 C16 C7 1.3(3) . . . . ?
C16 C7 C8 C9 -3.2(2) . . . . ?
C16 C7 C8 C18 177.71(15) . . . 2 ?
C17 O2 B1 O1 1.4(2) . . . . ?
C17 O2 B1 C1 179.56(14) . . . . ?
C17 C18 C19 C20 176.49(15) . . . . ?
C17 C18 C19 C24 -1.1(2) . . . . ?
C18 C8 C9 C10 3.1(2) 2 . . . ?
C18 C8 C9 C14 -179.50(14) 2 . . . ?
C18 C17 C26 C25 -1.6(2) . . . . ?
C18 C19 C20 C21 -176.71(16) . . . . ?
C18 C19 C24 C23 178.30(15) . . . . ?
C18 C19 C24 C25 -1.0(2) . . . . ?
C19 C20 C21 C22 -1.1(3) . . . . ?
C19 C24 C25 C26 1.9(2) . . . . ?
C20 C19 C24 C23 0.6(2) . . . . ?
C20 C19 C24 C25 -178.68(14) . . . . ?
C20 C21 C22 C23 -0.3(3) . . . . ?
C21 C22 C23 C24 1.9(3) . . . . ?
C22 C23 C24 C19 -2.0(2) . . . . ?
C22 C23 C24 C25 177.26(16) . . . . ?
C23 C24 C25 C26 -177.41(16) . . . . ?
C24 C19 C20 C21 0.9(2) . . . . ?
C24 C25 C26 C17 -0.6(2) . . . . ?
C26 C17 C18 C8 -176.06(14) . . . 2 ?
C26 C17 C18 C19 2.5(2) . . . . ?
C27 C28 C29 F7 -179.94(15) . . . . ?
C27 C28 C29 C30 1.5(3) . . . . ?
C28 C27 C32 F10 179.88(14) . . . . ?
C28 C27 C32 C31 -2.4(2) . . . . ?
C28 C27 B2 O3 -129.42(16) . . . . ?
C28 C27 B2 O4 50.2(2) . . . . ?
C28 C29 C30 F8 177.80(15) . . . . ?
C28 C29 C30 C31 -1.7(3) . . . . ?
C29 C30 C31 F9 178.76(15) . . . . ?
C29 C30 C31 C32 -0.1(3) . . . . ?
C30 C31 C32 F10 180.00(14) . . . . ?
C30 C31 C32 C27 2.2(3) . . . . ?
C32 C27 C28 F6 -179.40(13) . . . . ?
C32 C27 C28 C29 0.5(2) . . . . ?
C32 C27 B2 O3 53.9(2) . . . . ?
C32 C27 B2 O4 -126.51(18) . . . . ?
C33 O3 B2 O4 -3.4(2) . . . . ?
C33 O3 B2 C27 176.27(13) . . . . ?
C33 C34 C35 C36 176.29(14) . . . . ?
C33 C34 C35 C40 -2.5(2) . . . . ?
C34 C33 C42 C41 -1.3(2) . . . . ?
C34 C35 C36 C37 179.78(15) . . . . ?
C34 C35 C40 C39 -179.31(14) . . . . ?
C34 C35 C40 C41 1.2(2) . . . . ?
C34 C44 C45 C46 5.6(2) 2_566 . . . ?
C34 C44 C45 C50 -175.94(13) 2_566 . . . ?
C35 C36 C37 C38 0.0(2) . . . . ?
C35 C40 C41 C42 0.2(2) . . . . ?
C36 C35 C40 C39 1.8(2) . . . . ?
C36 C35 C40 C41 -177.72(14) . . . . ?
C36 C37 C38 C39 0.9(3) . . . . ?
C37 C38 C39 C40 -0.4(3) . . . . ?
C38 C39 C40 C35 -0.9(2) . . . . ?
C38 C39 C40 C41 178.58(16) . . . . ?
C39 C40 C41 C42 -179.32(15) . . . . ?
C40 C35 C36 C37 -1.4(2) . . . . ?
C40 C41 C42 C33 -0.2(2) . . . . ?
C42 C33 C34 C35 2.7(2) . . . . ?
C42 C33 C34 C44 -178.34(14) . . . 2_566 ?
C43 O4 B2 O3 176.07(15) . . . . ?
C43 O4 B2 C27 -3.5(3) . . . . ?
C43 C44 C45 C46 -174.13(14) . . . . ?
C43 C44 C45 C50 4.3(2) . . . . ?
C44 C34 C35 C36 -2.7(2) 2_566 . . . ?
C44 C34 C35 C40 178.44(14) 2_566 . . . ?
C44 C43 C52 C51 -1.0(2) . . . . ?
C44 C45 C46 C47 -179.55(14) . . . . ?
C44 C45 C50 C49 179.30(14) . . . . ?
C44 C45 C50 C51 -2.6(2) . . . . ?
C45 C46 C47 C48 -0.9(2) . . . . ?
C45 C50 C51 C52 -1.1(2) . . . . ?
C46 C45 C50 C49 -2.2(2) . . . . ?
C46 C45 C50 C51 175.93(14) . . . . ?
C46 C47 C48 C49 0.1(2) . . . . ?
C47 C48 C49 C50 -0.3(2) . . . . ?
C48 C49 C50 C45 1.4(2) . . . . ?
C48 C49 C50 C51 -176.68(15) . . . . ?
C49 C50 C51 C52 177.07(15) . . . . ?
C50 C45 C46 C47 2.0(2) . . . . ?
C50 C51 C52 C43 2.9(2) . . . . ?
C52 C43 C44 C34 177.68(14) . . . 2_566 ?
C52 C43 C44 C45 -2.5(2) . . . . ?
B1 O1 C7 C8 53.2(3) . . . . ?
B1 O1 C7 C16 -134.1(2) . . . . ?
B1 O2 C17 C18 127.77(16) . . . . ?
B1 O2 C17 C26 -55.3(2) . . . . ?
B1 C1 C2 F1 -1.0(2) . . . . ?
B1 C1 C2 C3 179.35(16) . . . . ?
B1 C1 C6 F5 1.2(2) . . . . ?
B1 C1 C6 C5 179.47(16) . . . . ?
B2 O3 C33 C34 129.28(16) . . . . ?
B2 O3 C33 C42 -54.6(2) . . . . ?
B2 O4 C43 C44 60.8(2) . . . . ?
B2 O4 C43 C52 -123.91(19) . . . . ?
B2 C27 C28 F6 3.7(2) . . . . ?
B2 C27 C28 C29 -176.39(15) . . . . ?
B2 C27 C32 F10 -3.2(2) . . . . ?
B2 C27 C32 C31 174.50(15) . . . . ?

loop_
_smtbx_masks_void_nr
_smtbx_masks_void_average_x
_smtbx_masks_void_average_y
_smtbx_masks_void_average_z
_smtbx_masks_void_volume
_smtbx_masks_void_count_electrons
_smtbx_masks_void_content
1 0.121 0.500 0.000 273.0 62.5 '2 C4H10O'
